data_1548952
loop_
_publ_author_name
'Rodil, Andrea'
'Bosisio, Stefano'
'Ayoup, Mohammed Salah'
'Quinn, Laura'
'Cordes, David B.'
'Slawin, Alexandra M. Z.'
'Murphy, Cormac D.'
'Michel, Julien'
'O'Hagan, David'

_publ_section_title
;
 Metabolism and hydrophilicity of the polarised 'Janus face'
 all-<i>cis</i> tetrafluorocyclohexyl ring, a candidate motif for drug
 discovery.
;
_journal_issue 11
_journal_name_full 'Chemical science'
_journal_page_first 3023
_journal_page_last 3028
_journal_paper_doi 10.1039/c8sc00299a
_journal_volume 9
_journal_year 2018
_chemical_formula_moiety 'C12 H14 F2 O'
_chemical_formula_sum 'C12 H14 F2 O'
_chemical_formula_weight 212.24
_space_group_crystal_system monoclinic
_space_group_IT_number 14
_space_group_name_Hall '-P 2ybc'
_space_group_name_H-M_alt 'P 1 21/c 1'
_symmetry_space_group_name_Hall '-P 2ybc'
_symmetry_space_group_name_H-M 'P 1 21/c 1'
_atom_sites_solution_hydrogens geom
_atom_sites_solution_primary direct
_atom_sites_solution_secondary difmap
_audit_creation_date 2016-10-11
_audit_creation_method 'by CrystalStructure 4.2'
_audit_update_record
;
2018-01-16 deposited with the CCDC.
2018-02-19 downloaded from the CCDC.
;
_cell_angle_alpha 90.0000
_cell_angle_beta 107.972(7)
_cell_angle_gamma 90.0000
_cell_formula_units_Z 8
_cell_length_a 10.536(3)
_cell_length_b 19.983(6)
_cell_length_c 10.272(3)
_cell_measurement_reflns_used 1824
_cell_measurement_temperature 173
_cell_measurement_theta_max 67.80
_cell_measurement_theta_min 39.80
_cell_volume 2057.2(10)
_computing_cell_refinement 'CrystalClear-SM Expert 2.1 b42'
_computing_data_collection 'CrystalClear-SM Expert 2.1 b42 (Rigaku, 2015)'
_computing_data_reduction 'CrystalClear-SM Expert 2.1 b42'
_computing_molecular_graphics 'CrystalStructure 4.2'
_computing_publication_material 'CrystalStructure 4.2 (Rigaku, 2015)'
_computing_structure_refinement 'SHELXL Version 2014/7 (Sheldrick, 2008)'
_computing_structure_solution 'SIR2011 (Burla, et al., 2012)'
_diffrn_ambient_temperature 173
_diffrn_detector_area_resol_mean 5.814
_diffrn_measured_fraction_theta_full 0.992
_diffrn_measured_fraction_theta_max 0.989
_diffrn_measurement_device_type 'Rigaku XtaLAB P100'
_diffrn_measurement_method \w
_diffrn_radiation_type 'Cu K\a'
_diffrn_radiation_wavelength 1.54187
_diffrn_reflns_av_R_equivalents 0.0482
_diffrn_reflns_Laue_measured_fraction_full 0.992
_diffrn_reflns_Laue_measured_fraction_max 0.989
_diffrn_reflns_limit_h_max 12
_diffrn_reflns_limit_h_min -12
_diffrn_reflns_limit_k_max 24
_diffrn_reflns_limit_k_min -13
_diffrn_reflns_limit_l_max 12
_diffrn_reflns_limit_l_min -12
_diffrn_reflns_number 20733
_diffrn_reflns_point_group_measured_fraction_full 0.992
_diffrn_reflns_point_group_measured_fraction_max 0.989
_diffrn_reflns_theta_full 67.687
_diffrn_reflns_theta_max 68.003
_diffrn_reflns_theta_min 4.412
_diffrn_standards_number 0
_exptl_absorpt_coefficient_mu 0.930
_exptl_absorpt_correction_T_max 0.955
_exptl_absorpt_correction_T_min 0.741
_exptl_absorpt_correction_type multi-scan
_exptl_absorpt_process_details 'REQAB (Rigaku, 1998)'
_exptl_crystal_colour colorless
_exptl_crystal_density_diffrn 1.370
_exptl_crystal_density_method 'not measured'
_exptl_crystal_description prism
_exptl_crystal_F_000 896.00
_exptl_crystal_size_max 0.100
_exptl_crystal_size_mid 0.100
_exptl_crystal_size_min 0.050
_refine_diff_density_max 0.23
_refine_diff_density_min -0.19
_refine_ls_extinction_method none
_refine_ls_goodness_of_fit_ref 1.032
_refine_ls_hydrogen_treatment mixed
_refine_ls_number_parameters 279
_refine_ls_number_reflns 3703
_refine_ls_number_restraints 2
_refine_ls_R_factor_all 0.0389
_refine_ls_R_factor_gt 0.0359
_refine_ls_shift/su_max 0.000
_refine_ls_structure_factor_coef Fsqd
_refine_ls_weighting_details 'w = 1/[\s^2^(Fo^2^)+(0.0637P)^2^+0.5449P] where P=(Fo^2^+2Fc^2^)/3'
_refine_ls_weighting_scheme calc
_refine_ls_wR_factor_gt 0.1055
_refine_ls_wR_factor_ref 0.1078
_reflns_Friedel_coverage 0.000
_reflns_number_gt 3343
_reflns_number_total 3703
_reflns_threshold_expression F^2^>2.0\s(F^2^)
_cod_data_source_file c8sc00299a2.cif
_cod_data_source_block 12b
_cod_depositor_comments 'Adding full bibliography for 1548949--1548953.cif.'
_cod_database_code 1548952

loop_
_space_group_symop_id
_space_group_symop_operation_xyz
1 +X,+Y,+Z
2 -X,1/2+Y,1/2-Z
3 -X,-Y,-Z
4 +X,-1/2-Y,-1/2+Z

loop_
_atom_site_label
_atom_site_type_symbol
_atom_site_fract_x
_atom_site_fract_y
_atom_site_fract_z
_atom_site_U_iso_or_equiv
_atom_site_adp_type
_atom_site_occupancy
_atom_site_site_symmetry_order
_atom_site_calc_flag
_atom_site_refinement_flags_posn
_atom_site_refinement_flags_adp
F2 F 0.77363(8) 0.12131(4) 0.11193(9) 0.0439(2) Uani 1 1 d . .
F3 F 0.51712(8) 0.07444(5) 0.04870(9) 0.0441(2) Uani 1 1 d . .
F22 F 0.40054(8) 0.27108(4) 0.78789(9) 0.0375(2) Uani 1 1 d . .
F23 F 0.66391(8) 0.23983(4) 0.90492(8) 0.0348(2) Uani 1 1 d . .
O5 O 0.68218(11) 0.02218(6) 0.46446(10) 0.0442(3) Uani 1 1 d D .
O25 O 0.51430(10) 0.07323(5) 0.65685(11) 0.0364(3) Uani 1 1 d D .
C1 C 0.85880(12) 0.04011(6) 0.28701(12) 0.0227(3) Uani 1 1 d . .
H1 H 0.8402 -0.0062 0.3134 0.027 Uiso 1 1 calc R U
C2 C 0.74985(13) 0.05706(7) 0.15321(13) 0.0273(3) Uani 1 1 d . .
H2 H 0.7525 0.0240 0.0811 0.033 Uiso 1 1 calc R U
C3 C 0.61369(13) 0.05592(7) 0.17270(13) 0.0272(3) Uani 1 1 d . .
H3 H 0.5943 0.0094 0.1969 0.033 Uiso 1 1 calc R U
C4 C 0.60433(15) 0.10277(7) 0.28420(17) 0.0376(3) Uani 1 1 d . .
H4A H 0.5150 0.0988 0.2964 0.045 Uiso 1 1 calc R U
H4B H 0.6156 0.1495 0.2575 0.045 Uiso 1 1 calc R U
C5 C 0.71125(15) 0.08654(7) 0.41872(15) 0.0352(3) Uani 1 1 d . .
H5A H 0.7080 0.1209 0.4884 0.042 Uiso 1 1 calc R U
C6 C 0.84962(14) 0.08697(7) 0.40167(14) 0.0293(3) Uani 1 1 d . .
H6A H 0.9160 0.0731 0.4888 0.035 Uiso 1 1 calc R U
H6B H 0.8719 0.1331 0.3810 0.035 Uiso 1 1 calc R U
C7 C 0.99444(12) 0.03829(6) 0.26428(12) 0.0236(3) Uani 1 1 d . .
C8 C 1.07728(14) 0.09392(7) 0.28217(14) 0.0298(3) Uani 1 1 d . .
H8 H 1.0512 0.1347 0.3142 0.036 Uiso 1 1 calc R U
C9 C 1.19799(14) 0.09056(7) 0.25367(15) 0.0347(3) Uani 1 1 d . .
H9 H 1.2538 0.1289 0.2669 0.042 Uiso 1 1 calc R U
C10 C 1.23731(14) 0.03199(8) 0.20631(15) 0.0344(3) Uani 1 1 d . .
H10 H 1.3192 0.0300 0.1859 0.041 Uiso 1 1 calc R U
C11 C 1.15636(15) -0.02375(7) 0.18890(16) 0.0364(3) Uani 1 1 d . .
H11 H 1.1827 -0.0644 0.1566 0.044 Uiso 1 1 calc R U
C12 C 1.03666(14) -0.02052(7) 0.21848(14) 0.0309(3) Uani 1 1 d . .
H12 H 0.9824 -0.0594 0.2072 0.037 Uiso 1 1 calc R U
C20 C 0.09032(13) 0.19758(7) 0.68254(14) 0.0309(3) Uani 1 1 d . .
H20 H 0.0979 0.2034 0.5934 0.037 Uiso 1 1 calc R U
C21 C 0.33217(12) 0.15726(6) 0.76631(12) 0.0214(3) Uani 1 1 d . .
H21 H 0.3607 0.1123 0.8078 0.026 Uiso 1 1 calc R U
C22 C 0.43699(13) 0.20749(6) 0.84465(13) 0.0246(3) Uani 1 1 d . .
H22 H 0.4406 0.2079 0.9431 0.030 Uiso 1 1 calc R U
C23 C 0.57280(12) 0.19055(6) 0.83396(13) 0.0244(3) Uani 1 1 d . .
H23 H 0.6012 0.1461 0.8781 0.029 Uiso 1 1 calc R U
C24 C 0.57371(13) 0.18756(7) 0.68716(13) 0.0279(3) Uani 1 1 d . .
H24A H 0.6631 0.1735 0.6848 0.033 Uiso 1 1 calc R U
H24B H 0.5549 0.2326 0.6454 0.033 Uiso 1 1 calc R U
C25 C 0.46916(13) 0.13827(7) 0.60526(13) 0.0281(3) Uani 1 1 d . .
H25A H 0.4651 0.1407 0.5068 0.034 Uiso 1 1 calc R U
C26 C 0.33112(12) 0.15373(6) 0.61702(12) 0.0257(3) Uani 1 1 d . .
H26A H 0.2677 0.1186 0.5688 0.031 Uiso 1 1 calc R U
H26B H 0.2996 0.1970 0.5716 0.031 Uiso 1 1 calc R U
C27 C 0.19822(12) 0.17265(6) 0.78665(13) 0.0230(3) Uani 1 1 d . .
C28 C 0.18288(13) 0.16295(7) 0.91531(14) 0.0292(3) Uani 1 1 d . .
H28 H 0.2550 0.1454 0.9875 0.035 Uiso 1 1 calc R U
C29 C 0.06376(14) 0.17851(7) 0.93947(15) 0.0349(3) Uani 1 1 d . .
H29 H 0.0545 0.1710 1.0274 0.042 Uiso 1 1 calc R U
C30 C -0.04167(14) 0.20502(7) 0.83574(16) 0.0366(3) Uani 1 1 d . .
H30 H -0.1223 0.2169 0.8529 0.044 Uiso 1 1 calc R U
C31 C -0.02860(14) 0.21407(7) 0.70713(16) 0.0372(3) Uani 1 1 d . .
H31 H -0.1010 0.2316 0.6352 0.045 Uiso 1 1 calc R U
H25O H 0.4495(16) 0.0390(8) 0.612(2) 0.064(6) Uiso 1 1 d D .
H5O H 0.682(4) 0.0250(18) 0.5594(13) 0.143(13) Uiso 1 1 d D .

loop_
_atom_site_aniso_label
_atom_site_aniso_U_11
_atom_site_aniso_U_22
_atom_site_aniso_U_33
_atom_site_aniso_U_23
_atom_site_aniso_U_13
_atom_site_aniso_U_12
F2 0.0389(5) 0.0433(5) 0.0457(5) 0.0242(4) 0.0075(4) -0.0029(4)
F3 0.0311(4) 0.0530(6) 0.0394(5) 0.0154(4) -0.0019(4) 0.0026(4)
F22 0.0340(4) 0.0161(4) 0.0619(6) -0.0018(3) 0.0142(4) 0.0016(3)
F23 0.0278(4) 0.0341(5) 0.0406(5) -0.0086(3) 0.0075(3) -0.0090(3)
O5 0.0495(6) 0.0561(7) 0.0286(5) -0.0016(5) 0.0144(5) -0.0195(5)
O25 0.0340(5) 0.0250(5) 0.0479(6) -0.0055(4) 0.0090(4) 0.0051(4)
C1 0.0273(6) 0.0173(6) 0.0227(6) 0.0003(5) 0.0067(5) -0.0008(5)
C2 0.0309(7) 0.0266(7) 0.0238(6) 0.0020(5) 0.0077(5) -0.0008(5)
C3 0.0266(7) 0.0257(7) 0.0261(6) 0.0043(5) 0.0032(5) 0.0023(5)
C4 0.0324(7) 0.0303(7) 0.0520(9) -0.0075(6) 0.0158(7) 0.0040(6)
C5 0.0396(8) 0.0350(8) 0.0353(7) -0.0159(6) 0.0180(6) -0.0082(6)
C6 0.0327(7) 0.0282(7) 0.0269(6) -0.0070(5) 0.0090(5) -0.0055(5)
C7 0.0262(6) 0.0213(6) 0.0217(6) 0.0027(5) 0.0048(5) 0.0003(5)
C8 0.0334(7) 0.0221(7) 0.0334(7) -0.0001(5) 0.0094(6) -0.0020(5)
C9 0.0313(7) 0.0339(8) 0.0375(8) 0.0030(6) 0.0085(6) -0.0098(6)
C10 0.0271(7) 0.0423(8) 0.0349(7) 0.0057(6) 0.0110(6) 0.0006(6)
C11 0.0364(8) 0.0319(8) 0.0444(8) -0.0023(6) 0.0177(6) 0.0032(6)
C12 0.0322(7) 0.0229(7) 0.0389(7) -0.0026(5) 0.0128(6) -0.0032(5)
C20 0.0284(7) 0.0310(7) 0.0327(7) 0.0030(5) 0.0084(6) 0.0019(5)
C21 0.0245(6) 0.0156(6) 0.0229(6) 0.0007(4) 0.0055(5) 0.0016(4)
C22 0.0276(6) 0.0196(6) 0.0263(6) -0.0028(5) 0.0080(5) -0.0009(5)
C23 0.0241(6) 0.0191(6) 0.0281(6) -0.0011(5) 0.0052(5) -0.0029(5)
C24 0.0280(6) 0.0273(7) 0.0302(7) 0.0033(5) 0.0116(5) 0.0014(5)
C25 0.0305(7) 0.0295(7) 0.0248(6) -0.0020(5) 0.0093(5) 0.0032(5)
C26 0.0269(6) 0.0253(7) 0.0232(6) -0.0012(5) 0.0054(5) 0.0026(5)
C27 0.0261(6) 0.0150(6) 0.0276(6) -0.0033(5) 0.0077(5) -0.0035(5)
C28 0.0303(7) 0.0290(7) 0.0281(7) -0.0038(5) 0.0087(5) -0.0028(5)
C29 0.0385(8) 0.0354(8) 0.0353(7) -0.0100(6) 0.0178(6) -0.0063(6)
C30 0.0299(7) 0.0308(8) 0.0530(9) -0.0127(6) 0.0185(7) -0.0036(6)
C31 0.0272(7) 0.0361(8) 0.0455(8) 0.0005(6) 0.0073(6) 0.0033(6)

loop_
_atom_type_symbol
_atom_type_description
_atom_type_scat_dispersion_real
_atom_type_scat_dispersion_imag
_atom_type_scat_source
C C 0.0181 0.0091
;
International Tables for Crystallography
(Vol. C, Tables 4.2.6.8 and 6.1.1.4)
;
H H 0.0000 0.0000
;
International Tables for Crystallography
(Vol. C, Table 6.1.1.4)
;
F F 0.0727 0.0534
;
International Tables for Crystallography
(Vol. C, Tables 4.2.6.8 and 6.1.1.4)
;
O O 0.0492 0.0322
;
International Tables for Crystallography
(Vol. C, Tables 4.2.6.8 and 6.1.1.4)
;

loop_
_geom_angle_atom_site_label_1
_geom_angle_atom_site_label_2
_geom_angle_atom_site_label_3
_geom_angle
C5 O5 H5O 110(2)
C25 O25 H25O 111.0(13)
C7 C1 C6 114.77(10)
C7 C1 C2 110.34(10)
C6 C1 C2 110.32(11)
C7 C1 H1 107.0
C6 C1 H1 107.0
C2 C1 H1 107.0
F2 C2 C3 108.71(10)
F2 C2 C1 108.67(10)
C3 C2 C1 110.95(10)
F2 C2 H2 109.5
C3 C2 H2 109.5
C1 C2 H2 109.5
F3 C3 C4 108.96(11)
F3 C3 C2 109.05(10)
C4 C3 C2 112.31(11)
F3 C3 H3 108.8
C4 C3 H3 108.8
C2 C3 H3 108.8
C3 C4 C5 110.71(11)
C3 C4 H4A 109.5
C5 C4 H4A 109.5
C3 C4 H4B 109.5
C5 C4 H4B 109.5
H4A C4 H4B 108.1
O5 C5 C6 110.61(12)
O5 C5 C4 108.36(11)
C6 C5 C4 111.16(12)
O5 C5 H5A 108.9
C6 C5 H5A 108.9
C4 C5 H5A 108.9
C5 C6 C1 112.05(11)
C5 C6 H6A 109.2
C1 C6 H6A 109.2
C5 C6 H6B 109.2
C1 C6 H6B 109.2
H6A C6 H6B 107.9
C12 C7 C8 117.88(12)
C12 C7 C1 119.18(11)
C8 C7 C1 122.89(11)
C7 C8 C9 120.72(13)
C7 C8 H8 119.6
C9 C8 H8 119.6
C10 C9 C8 120.56(13)
C10 C9 H9 119.7
C8 C9 H9 119.7
C9 C10 C11 119.31(13)
C9 C10 H10 120.3
C11 C10 H10 120.3
C10 C11 C12 120.08(13)
C10 C11 H11 120.0
C12 C11 H11 120.0
C11 C12 C7 121.43(12)
C11 C12 H12 119.3
C7 C12 H12 119.3
C27 C20 C31 120.89(13)
C27 C20 H20 119.6
C31 C20 H20 119.6
C27 C21 C22 110.25(10)
C27 C21 C26 115.25(10)
C22 C21 C26 109.81(10)
C27 C21 H21 107.0
C22 C21 H21 107.0
C26 C21 H21 107.0
F22 C22 C23 108.53(10)
F22 C22 C21 108.44(10)
C23 C22 C21 111.28(10)
F22 C22 H22 109.5
C23 C22 H22 109.5
C21 C22 H22 109.5
F23 C23 C22 108.40(10)
F23 C23 C24 109.27(10)
C22 C23 C24 112.32(10)
F23 C23 H23 108.9
C22 C23 H23 108.9
C24 C23 H23 108.9
C23 C24 C25 110.51(10)
C23 C24 H24A 109.5
C25 C24 H24A 109.5
C23 C24 H24B 109.5
C25 C24 H24B 109.5
H24A C24 H24B 108.1
O25 C25 C24 106.39(10)
O25 C25 C26 111.76(11)
C24 C25 C26 111.69(11)
O25 C25 H25A 109.0
C24 C25 H25A 109.0
C26 C25 H25A 109.0
C25 C26 C21 112.06(10)
C25 C26 H26A 109.2
C21 C26 H26A 109.2
C25 C26 H26B 109.2
C21 C26 H26B 109.2
H26A C26 H26B 107.9
C20 C27 C28 118.20(12)
C20 C27 C21 122.68(11)
C28 C27 C21 119.10(11)
C29 C28 C27 120.96(13)
C29 C28 H28 119.5
C27 C28 H28 119.5
C30 C29 C28 120.19(13)
C30 C29 H29 119.9
C28 C29 H29 119.9
C31 C30 C29 119.51(13)
C31 C30 H30 120.2
C29 C30 H30 120.2
C30 C31 C20 120.22(14)
C30 C31 H31 119.9
C20 C31 H31 119.9

loop_
_geom_bond_atom_site_label_1
_geom_bond_atom_site_label_2
_geom_bond_distance
F2 C2 1.3987(16)
F3 C3 1.4124(15)
F22 C22 1.4014(15)
F23 C23 1.4110(14)
O5 C5 1.4344(19)
O5 H5O 0.976(5)
O25 C25 1.4285(17)
O25 H25O 0.975(5)
C1 C7 1.5179(17)
C1 C6 1.5308(17)
C1 C2 1.5322(17)
C1 H1 1.0000
C2 C3 1.5085(19)
C2 H2 1.0000
C3 C4 1.506(2)
C3 H3 1.0000
C4 C5 1.524(2)
C4 H4A 0.9900
C4 H4B 0.9900
C5 C6 1.5211(19)
C5 H5A 1.0000
C6 H6A 0.9900
C6 H6B 0.9900
C7 C12 1.3891(19)
C7 C8 1.3900(18)
C8 C9 1.392(2)
C8 H8 0.9500
C9 C10 1.379(2)
C9 H9 0.9500
C10 C11 1.381(2)
C10 H10 0.9500
C11 C12 1.387(2)
C11 H11 0.9500
C12 H12 0.9500
C20 C27 1.3907(18)
C20 C31 1.392(2)
C20 H20 0.9500
C21 C27 1.5204(17)
C21 C22 1.5253(17)
C21 C26 1.5318(17)
C21 H21 1.0000
C22 C23 1.5070(18)
C22 H22 1.0000
C23 C24 1.5121(18)
C23 H23 1.0000
C24 C25 1.5230(19)
C24 H24A 0.9900
C24 H24B 0.9900
C25 C26 1.5275(18)
C25 H25A 1.0000
C26 H26A 0.9900
C26 H26B 0.9900
C27 C28 1.3936(19)
C28 C29 1.388(2)
C28 H28 0.9500
C29 C30 1.385(2)
C29 H29 0.9500
C30 C31 1.382(2)
C30 H30 0.9500
C31 H31 0.9500

loop_
_geom_hbond_atom_site_label_D
_geom_hbond_atom_site_label_H
_geom_hbond_atom_site_label_A
_geom_hbond_site_symmetry_A
_geom_hbond_distance_DA
_geom_hbond_distance_DH
_geom_hbond_distance_HA
_geom_hbond_angle_DHA
_geom_hbond_publ_flag
O25 H25o O5 3_656 2.8074(16) 0.974(16) 1.835(16) 175.1(18) no

loop_
_geom_torsion_atom_site_label_1
_geom_torsion_atom_site_label_2
_geom_torsion_atom_site_label_3
_geom_torsion_atom_site_label_4
_geom_torsion
C7 C1 C2 F2 -63.15(13)
C6 C1 C2 F2 64.71(13)
C7 C1 C2 C3 177.38(10)
C6 C1 C2 C3 -54.76(14)
F2 C2 C3 F3 58.18(13)
C1 C2 C3 F3 177.63(10)
F2 C2 C3 C4 -62.70(14)
C1 C2 C3 C4 56.74(15)
F3 C3 C4 C5 -177.41(11)
C2 C3 C4 C5 -56.48(15)
C3 C4 C5 O5 -66.85(15)
C3 C4 C5 C6 54.89(16)
O5 C5 C6 C1 65.63(14)
C4 C5 C6 C1 -54.79(15)
C7 C1 C6 C5 179.85(11)
C2 C1 C6 C5 54.46(15)
C6 C1 C7 C12 148.59(12)
C2 C1 C7 C12 -86.03(14)
C6 C1 C7 C8 -33.98(16)
C2 C1 C7 C8 91.39(14)
C12 C7 C8 C9 0.58(19)
C1 C7 C8 C9 -176.87(12)
C7 C8 C9 C10 0.4(2)
C8 C9 C10 C11 -0.8(2)
C9 C10 C11 C12 0.2(2)
C10 C11 C12 C7 0.8(2)
C8 C7 C12 C11 -1.2(2)
C1 C7 C12 C11 176.39(12)
C27 C21 C22 F22 -64.54(13)
C26 C21 C22 F22 63.49(12)
C27 C21 C22 C23 176.15(10)
C26 C21 C22 C23 -55.81(13)
F22 C22 C23 F23 59.04(12)
C21 C22 C23 F23 178.30(10)
F22 C22 C23 C24 -61.79(13)
C21 C22 C23 C24 57.46(14)
F23 C23 C24 C25 -175.99(10)
C22 C23 C24 C25 -55.66(14)
C23 C24 C25 O25 -68.52(13)
C23 C24 C25 C26 53.69(14)
O25 C25 C26 C21 64.73(14)
C24 C25 C26 C21 -54.34(14)
C27 C21 C26 C25 179.86(10)
C22 C21 C26 C25 54.65(14)
C31 C20 C27 C28 1.7(2)
C31 C20 C27 C21 -176.86(12)
C22 C21 C27 C20 110.00(13)
C26 C21 C27 C20 -14.98(17)
C22 C21 C27 C28 -68.52(14)
C26 C21 C27 C28 166.50(11)
C20 C27 C28 C29 -0.78(19)
C21 C27 C28 C29 177.81(12)
C27 C28 C29 C30 -1.0(2)
C28 C29 C30 C31 1.8(2)
C29 C30 C31 C20 -0.9(2)
C27 C20 C31 C30 -0.8(2)
